data_7033039
loop_
_publ_author_name
'Khullar, Sadhika'
'Mandal, Sanjay K.'

_publ_section_title
;
 Ancillary ligand assisted self-assembly of coordination architectures of
 Mn(II): the effect of the N-alkyl group on a tridentate ligand.
;
_journal_issue 3
_journal_name_full 'Dalton transactions (Cambridge, England : 2003)'
_journal_page_first 1203
_journal_page_last 1210
_journal_paper_doi 10.1039/c4dt03005b
_journal_volume 44
_journal_year 2015
_chemical_formula_moiety 'C36 H34 Mn2 N6 O8'
_chemical_formula_sum 'C36 H34 Mn2 N6 O8'
_chemical_formula_weight 788.57
_chemical_name_common '[Mn2(adc)2(bpea)2]n'
_space_group_crystal_system monoclinic
_space_group_IT_number 14
_space_group_name_Hall '-P 2ybc'
_space_group_name_H-M_alt 'P 1 21/c 1'
_symmetry_space_group_name_Hall '-P 2ybc'
_symmetry_space_group_name_H-M 'P 1 21/c 1'
_atom_sites_solution_hydrogens geom
_atom_sites_solution_primary direct
_atom_sites_solution_secondary difmap
_cell_angle_alpha 90
_cell_angle_beta 93.491(2)
_cell_angle_gamma 90
_cell_formula_units_Z 2
_cell_length_a 7.8454(3)
_cell_length_b 22.3677(8)
_cell_length_c 9.5853(3)
_cell_measurement_reflns_used 1727
_cell_measurement_temperature 200.(2)
_cell_measurement_theta_max 23.5151
_cell_measurement_theta_min 2.3153
_cell_volume 1678.94(10)
_computing_cell_refinement 'SAINT V7.68A (Bruker AXS, 2009)'
_computing_data_collection 'APEX2 (Bruker)'
_computing_data_reduction 'SAINT V7.68A (Bruker AXS, 2009)'
_computing_molecular_graphics 'SHELXTL (Bruker AXS)'
_computing_publication_material 'SHELXTL (Bruker AXS)'
_computing_structure_refinement 'SHELXL-97 (Sheldrick, 2008)'
_computing_structure_solution 'SHELXS-97 (Sheldrick, 2008)'
_diffrn_ambient_temperature 200.(2)
_diffrn_detector_area_resol_mean 8.3333
_diffrn_measured_fraction_theta_full 0.991
_diffrn_measured_fraction_theta_max 0.991
_diffrn_measurement_device_type 'Bruker Kappa ApexII'
_diffrn_measurement_method 'phi and omega scans'
_diffrn_radiation_monochromator graphite
_diffrn_radiation_type 'Mo K\a'
_diffrn_radiation_wavelength 0.71073
_diffrn_reflns_av_R_equivalents 0.0849
_diffrn_reflns_av_sigmaI/netI 0.0710
_diffrn_reflns_limit_h_max 9
_diffrn_reflns_limit_h_min -8
_diffrn_reflns_limit_k_max 23
_diffrn_reflns_limit_k_min -26
_diffrn_reflns_limit_l_max 11
_diffrn_reflns_limit_l_min -11
_diffrn_reflns_number 15307
_diffrn_reflns_theta_full 25.10
_diffrn_reflns_theta_max 25.10
_diffrn_reflns_theta_min 1.82
_diffrn_source 'sealed tube'
_diffrn_source_type 'fine focus'
_exptl_absorpt_coefficient_mu 0.816
_exptl_absorpt_correction_T_max 0.7452
_exptl_absorpt_correction_T_min 0.6364
_exptl_absorpt_correction_type multi-scan
_exptl_absorpt_process_details 'SADABS V2008/1 (Bruker AXS)'
_exptl_crystal_colour colourless
_exptl_crystal_density_diffrn 1.560
_exptl_crystal_density_method 'not measured'
_exptl_crystal_description 'rod shaped'
_exptl_crystal_F_000 812
_exptl_crystal_size_max 0.300
_exptl_crystal_size_mid 0.250
_exptl_crystal_size_min 0.250
_refine_diff_density_max 0.343
_refine_diff_density_min -0.357
_refine_ls_extinction_method none
_refine_ls_goodness_of_fit_ref 0.974
_refine_ls_hydrogen_treatment undef
_refine_ls_matrix_type full
_refine_ls_number_parameters 236
_refine_ls_number_reflns 2974
_refine_ls_number_restraints 0
_refine_ls_restrained_S_all 0.974
_refine_ls_R_factor_all 0.0754
_refine_ls_R_factor_gt 0.0424
_refine_ls_shift/su_max 0.002
_refine_ls_shift/su_mean 0.000
_refine_ls_structure_factor_coef Fsqd
_refine_ls_weighting_details 'calc w=1/[\s^2^(Fo^2^)+(0.0550P)^2^+0.0000P] where P=(Fo^2^+2Fc^2^)/3'
_refine_ls_weighting_scheme calc
_refine_ls_wR_factor_gt 0.0931
_refine_ls_wR_factor_ref 0.1076
_reflns_number_gt 2081
_reflns_number_total 2974
_reflns_threshold_expression >2sigma(I)
_cod_data_source_file c4dt03005b2.cif
_cod_data_source_block 2
_cod_depositor_comments 'Adding full bibliography for 7033038--7033039.cif.'
_cod_database_code 7033039

loop_
_space_group_symop_operation_xyz
'x, y, z'
'-x, y+1/2, -z+1/2'
'-x, -y, -z'
'x, -y-1/2, z-1/2'

loop_
_atom_site_type_symbol
_atom_site_label
_atom_site_fract_x
_atom_site_fract_y
_atom_site_fract_z
_atom_site_U_iso_or_equiv
_atom_site_adp_type
_atom_site_calc_flag
_atom_site_refinement_flags
_atom_site_occupancy
Mn Mn1 0.56764(6) 0.59717(2) 0.91323(5) 0.02035(17) Uani d . 1
N N1 0.6920(4) 0.64811(11) 0.7295(3) 0.0237(6) Uani d . 1
N N2 0.4280(3) 0.56346(11) 0.7158(3) 0.0237(6) Uani d . 1
N N3 0.4260(4) 0.68588(11) 0.8832(2) 0.0236(6) Uani d . 1
O O1 0.7339(3) 0.52144(10) 0.9052(2) 0.0318(6) Uani d . 1
O O2 0.6153(3) 0.43344(11) 0.9515(2) 0.0387(7) Uani d . 1
O O3 0.7241(3) 0.64013(10) 1.0700(2) 0.0328(6) Uani d . 1
O O4 0.8271(4) 0.64689(12) 1.2903(2) 0.0477(8) Uani d . 1
C C1 0.7349(4) 0.46617(15) 0.9169(3) 0.0239(8) Uani d . 1
C C2 0.8934(4) 0.43510(14) 0.8868(3) 0.0229(8) Uani d . 1
C C3 1.0195(5) 0.40753(14) 0.8631(3) 0.0235(7) Uani d . 1
C C4 0.8311(4) 0.62933(14) 1.1699(3) 0.0246(8) Uani d . 1
C C5 0.5938(5) 0.63854(15) 0.5941(3) 0.0296(9) Uani d . 1
H H5A 0.6753 0.6305 0.5215 0.036 Uiso calc R 1
H H5B 0.5323 0.6759 0.568 0.036 Uiso calc R 1
C C6 0.8720(5) 0.62706(15) 0.7278(3) 0.0298(8) Uani d . 1
H H6B 0.8706 0.5841 0.7032 0.036 Uiso calc R 1
H H6A 0.9254 0.6306 0.8237 0.036 Uiso calc R 1
C C7 0.9852(5) 0.65962(17) 0.6282(3) 0.0386(10) Uani d . 1
H H7C 0.9388 0.6542 0.5318 0.058 Uiso calc R 1
H H7B 1.1011 0.6432 0.638 0.058 Uiso calc R 1
H H7A 0.9882 0.7023 0.6509 0.058 Uiso calc R 1
C C8 0.6832(4) 0.71191(14) 0.7710(3) 0.0271(8) Uani d . 1
H H8A 0.7158 0.7376 0.6928 0.033 Uiso calc R 1
H H8B 0.7647 0.7194 0.8521 0.033 Uiso calc R 1
C C9 0.5055(4) 0.72747(14) 0.8090(3) 0.0253(8) Uani d . 1
C C10 0.4279(5) 0.78140(15) 0.7702(3) 0.0323(9) Uani d . 1
H H10 0.4857 0.8099 0.7167 0.039 Uiso calc R 1
C C11 0.2653(5) 0.79269(16) 0.8113(4) 0.0369(10) Uani d . 1
H H11 0.2099 0.8293 0.7868 0.044 Uiso calc R 1
C C12 0.1840(5) 0.75051(15) 0.8880(3) 0.0321(9) Uani d . 1
H H12 0.0721 0.7575 0.917 0.038 Uiso calc R 1
C C13 0.2687(4) 0.69757(15) 0.9220(3) 0.0284(8) Uani d . 1
H H13 0.2127 0.6685 0.9751 0.034 Uiso calc R 1
C C14 0.3109(5) 0.51998(15) 0.7132(3) 0.0310(9) Uani d . 1
H H14 0.2866 0.5016 0.7991 0.037 Uiso calc R 1
C C15 0.2237(5) 0.50049(16) 0.5926(3) 0.0337(9) Uani d . 1
H H15 0.1385 0.4704 0.5953 0.04 Uiso calc R 1
C C16 0.2639(5) 0.52606(15) 0.4678(4) 0.0329(9) Uani d . 1
H H16 0.2068 0.5135 0.3825 0.039 Uiso calc R 1
C C17 0.3866(4) 0.56960(14) 0.4676(3) 0.0277(8) Uani d . 1
H H17 0.4169 0.587 0.3821 0.033 Uiso calc R 1
C C18 0.4664(4) 0.58812(14) 0.5934(3) 0.0229(8) Uani d . 1

loop_
_atom_site_aniso_label
_atom_site_aniso_U_11
_atom_site_aniso_U_22
_atom_site_aniso_U_33
_atom_site_aniso_U_12
_atom_site_aniso_U_13
_atom_site_aniso_U_23
Mn1 0.0193(3) 0.0211(3) 0.0205(3) 0.0006(2) 0.00044(19) 0.0003(2)
N1 0.0249(17) 0.0248(15) 0.0212(14) -0.0030(13) -0.0003(12) -0.0024(11)
N2 0.0215(17) 0.0258(15) 0.0234(14) -0.0029(13) -0.0007(12) -0.0003(12)
N3 0.0214(17) 0.0260(15) 0.0230(14) -0.0002(13) -0.0023(12) -0.0014(12)
O1 0.0284(16) 0.0221(14) 0.0444(15) 0.0034(11) -0.0004(12) -0.0015(11)
O2 0.0329(17) 0.0361(15) 0.0491(15) -0.0005(13) 0.0177(12) 0.0076(12)
O3 0.0301(15) 0.0344(14) 0.0322(14) 0.0098(12) -0.0112(12) -0.0070(11)
O4 0.055(2) 0.0619(18) 0.0254(15) 0.0264(15) -0.0050(13) -0.0093(12)
C1 0.024(2) 0.029(2) 0.0191(17) 0.0018(16) -0.0010(14) -0.0009(14)
C2 0.023(2) 0.0198(17) 0.0262(18) 0.0028(16) 0.0009(15) 0.0018(14)
C3 0.028(2) 0.0216(17) 0.0205(16) -0.0028(17) -0.0033(14) -0.0004(14)
C4 0.025(2) 0.0226(18) 0.0255(19) 0.0012(16) -0.0009(16) -0.0006(15)
C5 0.032(2) 0.035(2) 0.0215(18) -0.0112(17) 0.0011(15) 0.0018(15)
C6 0.028(2) 0.031(2) 0.0307(19) -0.0019(17) 0.0059(16) -0.0032(15)
C7 0.030(2) 0.056(3) 0.030(2) -0.0103(19) 0.0042(16) -0.0054(18)
C8 0.030(2) 0.0223(18) 0.0285(18) -0.0062(16) 0.0002(15) -0.0002(14)
C9 0.033(2) 0.0211(18) 0.0215(17) -0.0044(16) -0.0035(15) -0.0011(14)
C10 0.040(3) 0.0228(19) 0.032(2) -0.0021(17) -0.0067(17) 0.0033(15)
C11 0.041(3) 0.028(2) 0.039(2) 0.0068(19) -0.0166(19) -0.0026(17)
C12 0.027(2) 0.033(2) 0.035(2) 0.0076(17) -0.0054(16) -0.0090(16)
C13 0.026(2) 0.034(2) 0.0251(18) 0.0002(17) 0.0004(15) 0.0015(15)
C14 0.032(2) 0.033(2) 0.0275(19) -0.0088(17) 0.0029(16) 0.0018(15)
C15 0.032(2) 0.032(2) 0.036(2) -0.0090(17) -0.0050(17) -0.0047(16)
C16 0.035(2) 0.035(2) 0.0270(19) -0.0032(18) -0.0123(16) -0.0032(15)
C17 0.027(2) 0.0305(19) 0.0246(18) 0.0014(17) -0.0041(15) 0.0030(15)
C18 0.022(2) 0.0219(17) 0.0245(17) 0.0020(15) -0.0013(14) -0.0010(14)

loop_
_atom_type_symbol
_atom_type_description
_atom_type_scat_dispersion_real
_atom_type_scat_dispersion_imag
_atom_type_scat_source
C C 0.0033 0.0016 'International Tables Vol C Tables 4.2.6.8 and 6.1.1.4'
H H 0.0000 0.0000 'International Tables Vol C Tables 4.2.6.8 and 6.1.1.4'
N N 0.0061 0.0033 'International Tables Vol C Tables 4.2.6.8 and 6.1.1.4'
O O 0.0106 0.0060 'International Tables Vol C Tables 4.2.6.8 and 6.1.1.4'
Mn Mn 0.3368 0.7283 'International Tables Vol C Tables 4.2.6.8 and 6.1.1.4'

loop_
_geom_angle_atom_site_label_1
_geom_angle_atom_site_label_2
_geom_angle_atom_site_label_3
_geom_angle_site_symmetry_1
_geom_angle_site_symmetry_3
_geom_angle
O2 Mn1 O3 3_667 . 95.64(10)
O2 Mn1 O1 3_667 . 101.78(9)
O3 Mn1 O1 . . 93.24(9)
O2 Mn1 N2 3_667 . 95.37(10)
O3 Mn1 N2 . . 168.31(9)
O1 Mn1 N2 . . 88.36(9)
O2 Mn1 N3 3_667 . 90.88(10)
O3 Mn1 N3 . . 87.23(9)
O1 Mn1 N3 . . 167.21(9)
N2 Mn1 N3 . . 88.68(9)
O2 Mn1 N1 3_667 . 160.95(10)
O3 Mn1 N1 . . 93.58(9)
O1 Mn1 N1 . . 94.29(9)
N2 Mn1 N1 . . 74.75(9)
N3 Mn1 N1 . . 72.93(9)
C5 N1 C8 . . 110.1(3)
C5 N1 C6 . . 112.8(3)
C8 N1 C6 . . 111.5(3)
C5 N1 Mn1 . . 111.54(19)
C8 N1 Mn1 . . 103.65(18)
C6 N1 Mn1 . . 106.91(18)
C14 N2 C18 . . 118.2(3)
C14 N2 Mn1 . . 123.8(2)
C18 N2 Mn1 . . 118.1(2)
C13 N3 C9 . . 118.5(3)
C13 N3 Mn1 . . 125.8(2)
C9 N3 Mn1 . . 115.4(2)
C1 O1 Mn1 . . 141.7(2)
C1 O2 Mn1 . 3_667 154.7(2)
C4 O3 Mn1 . . 141.8(2)
O1 C1 O2 . . 127.3(3)
O1 C1 C2 . . 117.1(3)
O2 C1 C2 . . 115.7(3)
C3 C2 C1 . . 177.3(3)
C2 C3 C4 . 3_767 176.7(4)
O4 C4 O3 . . 127.1(3)
O4 C4 C3 . 3_767 116.5(3)
O3 C4 C3 . 3_767 116.4(3)
N1 C5 C18 . . 114.9(3)
N1 C5 H5A . . 108.5
C18 C5 H5A . . 108.5
N1 C5 H5B . . 108.5
C18 C5 H5B . . 108.5
H5A C5 H5B . . 107.5
N1 C6 C7 . . 116.3(3)
N1 C6 H6B . . 108.2
C7 C6 H6B . . 108.2
N1 C6 H6A . . 108.2
C7 C6 H6A . . 108.2
H6B C6 H6A . . 107.4
C6 C7 H7C . . 109.5
C6 C7 H7B . . 109.5
H7C C7 H7B . . 109.5
C6 C7 H7A . . 109.5
H7C C7 H7A . . 109.5
H7B C7 H7A . . 109.5
N1 C8 C9 . . 110.3(3)
N1 C8 H8A . . 109.6
C9 C8 H8A . . 109.6
N1 C8 H8B . . 109.6
C9 C8 H8B . . 109.6
H8A C8 H8B . . 108.1
N3 C9 C10 . . 122.1(3)
N3 C9 C8 . . 115.7(3)
C10 C9 C8 . . 122.2(3)
C11 C10 C9 . . 118.6(3)
C11 C10 H10 . . 120.7
C9 C10 H10 . . 120.7
C12 C11 C10 . . 119.5(3)
C12 C11 H11 . . 120.2
C10 C11 H11 . . 120.2
C11 C12 C13 . . 118.7(3)
C11 C12 H12 . . 120.7
C13 C12 H12 . . 120.7
N3 C13 C12 . . 122.6(3)
N3 C13 H13 . . 118.7
C12 C13 H13 . . 118.7
N2 C14 C15 . . 123.4(3)
N2 C14 H14 . . 118.3
C15 C14 H14 . . 118.3
C14 C15 C16 . . 117.9(3)
C14 C15 H15 . . 121.0
C16 C15 H15 . . 121.0
C17 C16 C15 . . 119.5(3)
C17 C16 H16 . . 120.2
C15 C16 H16 . . 120.2
C16 C17 C18 . . 119.4(3)
C16 C17 H17 . . 120.3
C18 C17 H17 . . 120.3
N2 C18 C17 . . 121.4(3)
N2 C18 C5 . . 119.1(3)
C17 C18 C5 . . 119.4(3)

loop_
_geom_bond_atom_site_label_1
_geom_bond_atom_site_label_2
_geom_bond_site_symmetry_2
_geom_bond_distance
Mn1 O2 3_667 2.107(2)
Mn1 O3 . 2.113(2)
Mn1 O1 . 2.142(2)
Mn1 N2 . 2.258(3)
Mn1 N3 . 2.284(3)
Mn1 N1 . 2.358(3)
N1 C5 . 1.484(4)
N1 C8 . 1.484(4)
N1 C6 . 1.490(4)
N2 C14 . 1.337(4)
N2 C18 . 1.347(4)
N3 C13 . 1.336(4)
N3 C9 . 1.347(4)
O1 C1 . 1.241(4)
O2 C1 . 1.251(4)
O2 Mn1 3_667 2.107(2)
O3 C4 . 1.258(4)
O4 C4 . 1.222(4)
C1 C2 . 1.468(5)
C2 C3 . 1.199(4)
C3 C4 3_767 1.482(5)
C4 C3 3_767 1.482(5)
C5 C18 . 1.507(4)
C5 H5A . 0.99
C5 H5B . 0.99
C6 C7 . 1.527(5)
C6 H6B . 0.99
C6 H6A . 0.99
C7 H7C . 0.98
C7 H7B . 0.98
C7 H7A . 0.98
C8 C9 . 1.503(5)
C8 H8A . 0.99
C8 H8B . 0.99
C9 C10 . 1.391(5)
C10 C11 . 1.381(5)
C10 H10 . 0.95
C11 C12 . 1.376(5)
C11 H11 . 0.95
C12 C13 . 1.387(5)
C12 H12 . 0.95
C13 H13 . 0.95
C14 C15 . 1.378(5)
C14 H14 . 0.95
C15 C16 . 1.380(5)
C15 H15 . 0.95
C16 C17 . 1.370(5)
C16 H16 . 0.95
C17 C18 . 1.387(4)
C17 H17 . 0.95
